data_2221378
loop_
_publ_author_name
'Xing, Jianxin'

_publ_section_title
;Aquachlorido{6,6'-dimethoxy-2,2'-[ethane-1,2-diylbis(nitrilodimethylidyne)]diphenolato-\k^2^<i>O</i>^1^,<i>N</i>,<i>N</i>',<i>O</i>^1'^}cobalt(III)
 monohydrate
;
_journal_coeditor_code HG2491
_journal_issue 4
_journal_name_full 'Acta Crystallographica Section E'
_journal_page_first m468
_journal_paper_doi 10.1107/S1600536809011167
_journal_volume 65
_journal_year 2009
_chemical_formula_iupac '[Co (C18 H18 N2 O4) Cl (H2 O)], H2 O'
_chemical_formula_sum 'C18 H22 Cl Co N2 O6'
_chemical_formula_weight 456.76
_chemical_name_systematic
;
Aquachlorido{6,6'-dimethoxy-2,2'-[ethane-1,2-
diylbis(nitrilodimethylidyne)]diphenolato-
\k^2^<i>O</i>^1^,<i>N</i>,<i>N</i>',<i>O</i>^1'^}cobalt(III) monohydrate
;
_space_group_IT_number 148
_symmetry_cell_setting trigonal
_symmetry_space_group_name_Hall '-R 3'
_symmetry_space_group_name_H-M 'R -3 :H'
_atom_sites_solution_hydrogens geom
_atom_sites_solution_primary direct
_atom_sites_solution_secondary difmap
_audit_creation_method SHELXL-97
_cell_angle_alpha 90.00
_cell_angle_beta 90.00
_cell_angle_gamma 120.00
_cell_formula_units_Z 18
_cell_length_a 26.490(2)
_cell_length_b 26.490(2)
_cell_length_c 15.6234(17)
_cell_measurement_reflns_used 5356
_cell_measurement_temperature 293(2)
_cell_measurement_theta_max 26.874
_cell_measurement_theta_min 2.687
_cell_volume 9494.5(14)
_computing_cell_refinement 'SAINT-Plus (Bruker, 2001)'
_computing_data_collection 'APEX2 (Bruker, 2004)'
_computing_data_reduction 'SAINT-Plus (Bruker, 2001)'
_computing_molecular_graphics 'XP (Sheldrick, 1998)'
_computing_publication_material 'XP (Sheldrick, 1998)'
_computing_structure_refinement 'SHELXL97 (Sheldrick, 2008)'
_computing_structure_solution 'SHELXS97 (Sheldrick, 2008)'
_diffrn_ambient_temperature 293(2)
_diffrn_measured_fraction_theta_full 0.970
_diffrn_measured_fraction_theta_max 0.970
_diffrn_measurement_device_type 'Bruker APEXII CCD area-detector'
_diffrn_measurement_method '\f and \w'
_diffrn_radiation_monochromator graphite
_diffrn_radiation_source 'fine-focus sealed tube'
_diffrn_radiation_type MoK\a
_diffrn_radiation_wavelength 0.71073
_diffrn_reflns_av_R_equivalents 0.0617
_diffrn_reflns_av_sigmaI/netI 0.0651
_diffrn_reflns_limit_h_max 32
_diffrn_reflns_limit_h_min -28
_diffrn_reflns_limit_k_max 25
_diffrn_reflns_limit_k_min -32
_diffrn_reflns_limit_l_max 12
_diffrn_reflns_limit_l_min -19
_diffrn_reflns_number 13737
_diffrn_reflns_theta_full 26.24
_diffrn_reflns_theta_max 26.24
_diffrn_reflns_theta_min 1.54
_exptl_absorpt_coefficient_mu 0.975
_exptl_absorpt_correction_T_max 0.9174
_exptl_absorpt_correction_T_min 0.8675
_exptl_absorpt_correction_type multi-scan
_exptl_absorpt_process_details '(SADABS; Sheldrick, 2003)'
_exptl_crystal_colour orange
_exptl_crystal_density_diffrn 1.438
_exptl_crystal_density_meas 1.438
_exptl_crystal_density_method 'not measured'
_exptl_crystal_description block
_exptl_crystal_F_000 4248
_exptl_crystal_size_max 0.15
_exptl_crystal_size_mid 0.13
_exptl_crystal_size_min 0.09
_refine_diff_density_max 1.551
_refine_diff_density_min -1.026
_refine_ls_extinction_method none
_refine_ls_goodness_of_fit_ref 1.032
_refine_ls_hydrogen_treatment constr
_refine_ls_matrix_type full
_refine_ls_number_parameters 274
_refine_ls_number_reflns 4116
_refine_ls_number_restraints 0
_refine_ls_restrained_S_all 1.032
_refine_ls_R_factor_all 0.0953
_refine_ls_R_factor_gt 0.0738
_refine_ls_shift/su_max 0.001
_refine_ls_shift/su_mean 0.000
_refine_ls_structure_factor_coef Fsqd
_refine_ls_weighting_details 'calc w=1/[\s^2^(Fo^2^)+(0.1835P)^2^] where P=(Fo^2^+2Fc^2^)/3'
_refine_ls_weighting_scheme calc
_refine_ls_wR_factor_gt 0.2372
_refine_ls_wR_factor_ref 0.2585
_reflns_number_gt 2834
_reflns_number_total 4116
_reflns_threshold_expression I>2\s(I)
_cod_data_source_file hg2491.cif
_cod_data_source_block I
_cod_original_sg_symbol_H-M 'R -3'
_cod_database_code 2221378
_cod_database_fobs_code 2221378

loop_
_symmetry_equiv_pos_as_xyz
'x, y, z'
'-y, x-y, z'
'-x+y, -x, z'
'x+2/3, y+1/3, z+1/3'
'-y+2/3, x-y+1/3, z+1/3'
'-x+y+2/3, -x+1/3, z+1/3'
'x+1/3, y+2/3, z+2/3'
'-y+1/3, x-y+2/3, z+2/3'
'-x+y+1/3, -x+2/3, z+2/3'
'-x, -y, -z'
'y, -x+y, -z'
'x-y, x, -z'
'-x+2/3, -y+1/3, -z+1/3'
'y+2/3, -x+y+1/3, -z+1/3'
'x-y+2/3, x+1/3, -z+1/3'
'-x+1/3, -y+2/3, -z+2/3'
'y+1/3, -x+y+2/3, -z+2/3'
'x-y+1/3, x+2/3, -z+2/3'

loop_
_atom_site_type_symbol
_atom_site_label
_atom_site_fract_x
_atom_site_fract_y
_atom_site_fract_z
_atom_site_U_iso_or_equiv
_atom_site_adp_type
_atom_site_calc_flag
_atom_site_refinement_flags
_atom_site_occupancy
_atom_site_disorder_assembly
_atom_site_disorder_group
Co Co1 0.73792(3) 0.12280(3) 0.59262(4) 0.0357(3) Uani d . 1 . .
Cl Cl1 0.62851(7) 0.08016(8) 0.61355(10) 0.0637(5) Uani d . 1 . .
O O1 0.5945(14) 0.144(3) 0.478(3) 0.057(16) Uani d P 0.15(3) A 1
H H1C 0.6127 0.1636 0.4355 0.068 Uiso d PR 0.15(3) A 1
H H1D 0.6144 0.1305 0.5014 0.068 Uiso d PR 0.15(3) A 1
O O8 0.5817(6) 0.1059(11) 0.4435(11) 0.058(7) Uani d P 0.35(3) A 2
H H8E 0.5971 0.1406 0.4241 0.069 Uiso d PR 0.35(3) A 2
H H8D 0.5990 0.1068 0.4887 0.069 Uiso d PR 0.35(3) A 2
O O2 0.7381(4) 0.2826(4) 0.3172(5) 0.055(2) Uani d P 0.50 . .
H H2C 0.7532 0.2773 0.2735 0.066 Uiso d PR 0.25 . .
H H2D 0.7539 0.3193 0.3258 0.066 Uiso d PR 0.50 . .
H H2B 0.7012 0.2675 0.3109 0.066 Uiso d PR 0.25 . .
O O3 0.74870(15) 0.07928(14) 0.6768(2) 0.0349(8) Uani d . 1 . .
O O4 0.76146(16) 0.18833(15) 0.6619(2) 0.0404(8) Uani d . 1 . .
O O5 0.77398(18) 0.04171(17) 0.8092(2) 0.0481(9) Uani d . 1 . .
O O6 0.78604(19) 0.25833(17) 0.7866(3) 0.0552(10) Uani d . 1 . .
O O7 0.83443(14) 0.15912(15) 0.5522(2) 0.0401(8) Uani d . 1 . .
H H7C 0.8552 0.1539 0.5881 0.048 Uiso d R 1 . .
H H7D 0.8499 0.1958 0.5434 0.048 Uiso d R 1 . .
N N1 0.71890(18) 0.06087(19) 0.5088(2) 0.0376(9) Uani d . 1 . .
N N2 0.73614(19) 0.1675(2) 0.4961(3) 0.0422(10) Uani d . 1 . .
C C1 0.7312(2) -0.0054(2) 0.5961(3) 0.0417(12) Uani d . 1 . .
C C2 0.7457(2) 0.0273(2) 0.6710(3) 0.0352(10) Uani d . 1 . .
C C3 0.7579(3) 0.0050(2) 0.7421(3) 0.0429(12) Uani d . 1 . .
C C4 0.7545(3) -0.0489(3) 0.7403(4) 0.0608(17) Uani d . 1 . .
H H4 0.7633 -0.0628 0.7894 0.073 Uiso calc R 1 . .
C C5 0.7387(4) -0.0815(3) 0.6683(5) 0.074(2) Uani d . 1 . .
H H5 0.7354 -0.1181 0.6685 0.088 Uiso calc R 1 . .
C C6 0.7280(3) -0.0612(3) 0.5979(5) 0.0592(16) Uani d . 1 . .
H H6 0.7182 -0.0835 0.5482 0.071 Uiso calc R 1 . .
C C7 0.7192(2) 0.0129(2) 0.5214(3) 0.0399(11) Uani d . 1 . .
H H7 0.7102 -0.0118 0.4745 0.048 Uiso calc R 1 . .
C C8 0.7796(3) 0.0185(4) 0.8876(4) 0.070(2) Uani d . 1 . .
H H8A 0.7445 -0.0177 0.8988 0.104 Uiso calc R 1 . .
H H8B 0.7861 0.0456 0.9329 0.104 Uiso calc R 1 . .
H H8C 0.8120 0.0118 0.8844 0.104 Uiso calc R 1 . .
C C9 0.7448(2) 0.2507(3) 0.5713(4) 0.0462(12) Uani d . 1 . .
C C10 0.7583(2) 0.2354(2) 0.6479(3) 0.0406(12) Uani d . 1 . .
C C11 0.7708(3) 0.2746(2) 0.7164(4) 0.0473(13) Uani d . 1 . .
C C12 0.7685(3) 0.3254(3) 0.7061(5) 0.0666(18) Uani d . 1 . .
H H12 0.7766 0.3503 0.7525 0.080 Uiso calc R 1 . .
C C13 0.7547(4) 0.3394(3) 0.6299(6) 0.079(2) Uani d . 1 . .
H H13 0.7527 0.3733 0.6243 0.095 Uiso calc R 1 . .
C C14 0.7439(3) 0.3038(3) 0.5620(5) 0.0635(17) Uani d . 1 . .
H H14 0.7358 0.3140 0.5089 0.076 Uiso calc R 1 . .
C C15 0.8063(3) 0.2980(3) 0.8565(4) 0.0628(18) Uani d . 1 . .
H H15A 0.8427 0.3318 0.8415 0.094 Uiso calc R 1 . .
H H15B 0.8117 0.2795 0.9056 0.094 Uiso calc R 1 . .
H H15C 0.7781 0.3096 0.8695 0.094 Uiso calc R 1 . .
C C16 0.7376(3) 0.2170(3) 0.4987(4) 0.0477(13) Uani d . 1 . .
H H16 0.7334 0.2317 0.4468 0.057 Uiso calc R 1 . .
C C17 0.7351(3) 0.1387(3) 0.4155(3) 0.0537(15) Uani d . 1 . .
H H17A 0.7745 0.1508 0.3975 0.064 Uiso calc R 1 . .
H H17B 0.7166 0.1496 0.3712 0.064 Uiso calc R 1 . .
C C18 0.7020(3) 0.0749(3) 0.4289(3) 0.0537(14) Uani d . 1 . .
H H18A 0.6606 0.0613 0.4294 0.064 Uiso calc R 1 . .
H H18B 0.7099 0.0555 0.3824 0.064 Uiso calc R 1 . .

loop_
_atom_site_aniso_label
_atom_site_aniso_U_11
_atom_site_aniso_U_22
_atom_site_aniso_U_33
_atom_site_aniso_U_12
_atom_site_aniso_U_13
_atom_site_aniso_U_23
Co1 0.0441(5) 0.0379(4) 0.0280(4) 0.0226(3) -0.0021(3) -0.0013(2)
Cl1 0.0478(9) 0.0909(12) 0.0596(10) 0.0402(9) 0.0133(7) 0.0135(8)
O1 0.053(18) 0.08(3) 0.05(2) 0.04(2) 0.001(14) 0.02(2)
O8 0.054(8) 0.079(15) 0.050(9) 0.041(9) 0.001(6) 0.023(9)
O2 0.059(5) 0.064(5) 0.038(4) 0.028(4) -0.016(3) -0.006(4)
O3 0.048(2) 0.0316(17) 0.0316(16) 0.0247(16) -0.0040(14) -0.0019(13)
O4 0.055(2) 0.0358(19) 0.0366(18) 0.0271(17) -0.0075(15) -0.0045(14)
O5 0.067(3) 0.050(2) 0.0366(19) 0.036(2) -0.0030(17) 0.0073(16)
O6 0.070(3) 0.041(2) 0.052(2) 0.025(2) -0.0006(19) -0.0114(17)
O7 0.039(2) 0.0397(19) 0.0370(19) 0.0165(16) -0.0023(14) 0.0003(14)
N1 0.035(2) 0.044(2) 0.031(2) 0.0166(19) -0.0035(16) -0.0091(17)
N2 0.043(2) 0.052(3) 0.033(2) 0.025(2) -0.0031(18) 0.0039(18)
C1 0.040(3) 0.033(3) 0.051(3) 0.018(2) -0.001(2) -0.009(2)
C2 0.032(2) 0.033(2) 0.043(3) 0.018(2) 0.0029(19) 0.0007(19)
C3 0.052(3) 0.040(3) 0.041(3) 0.027(3) 0.004(2) 0.008(2)
C4 0.083(5) 0.048(4) 0.063(4) 0.041(4) -0.004(3) 0.008(3)
C5 0.100(6) 0.042(4) 0.091(6) 0.044(4) -0.014(4) -0.005(3)
C6 0.072(4) 0.038(3) 0.070(4) 0.029(3) -0.002(3) -0.013(3)
C7 0.035(3) 0.037(3) 0.041(3) 0.014(2) -0.004(2) -0.015(2)
C8 0.096(5) 0.088(5) 0.038(3) 0.056(5) 0.000(3) 0.018(3)
C9 0.044(3) 0.047(3) 0.055(3) 0.028(3) -0.001(2) 0.007(2)
C10 0.040(3) 0.035(3) 0.052(3) 0.021(2) 0.004(2) 0.002(2)
C11 0.047(3) 0.038(3) 0.057(3) 0.021(3) 0.002(2) -0.005(2)
C12 0.082(5) 0.046(4) 0.080(5) 0.039(4) -0.002(4) -0.011(3)
C13 0.093(6) 0.051(4) 0.108(6) 0.047(4) -0.005(5) 0.003(4)
C14 0.068(4) 0.055(4) 0.079(4) 0.040(3) -0.003(3) 0.008(3)
C15 0.060(4) 0.053(4) 0.056(4) 0.014(3) 0.002(3) -0.023(3)
C16 0.047(3) 0.053(3) 0.046(3) 0.026(3) -0.005(2) 0.013(2)
C17 0.064(4) 0.063(4) 0.029(3) 0.028(3) -0.005(2) -0.001(2)
C18 0.062(4) 0.066(4) 0.033(3) 0.032(3) -0.008(2) -0.009(3)

loop_
_atom_type_symbol
_atom_type_description
_atom_type_scat_dispersion_real
_atom_type_scat_dispersion_imag
_atom_type_scat_source
C C 0.0033 0.0016 'International Tables Vol C Tables 4.2.6.8 and 6.1.1.4'
H H 0.0000 0.0000 'International Tables Vol C Tables 4.2.6.8 and 6.1.1.4'
N N 0.0061 0.0033 'International Tables Vol C Tables 4.2.6.8 and 6.1.1.4'
O O 0.0106 0.0060 'International Tables Vol C Tables 4.2.6.8 and 6.1.1.4'
Cl Cl 0.1484 0.1585 'International Tables Vol C Tables 4.2.6.8 and 6.1.1.4'
Co Co 0.3494 0.9721 'International Tables Vol C Tables 4.2.6.8 and 6.1.1.4'

loop_
_geom_angle_atom_site_label_1
_geom_angle_atom_site_label_2
_geom_angle_atom_site_label_3
_geom_angle_site_symmetry_1
_geom_angle_site_symmetry_3
_geom_angle
_geom_angle_publ_flag
O3 Co1 O4 . . 94.76(14) ?
O3 Co1 N2 . . 171.32(17) ?
O4 Co1 N2 . . 88.92(18) ?
O3 Co1 N1 . . 90.48(16) ?
O4 Co1 N1 . . 172.92(17) ?
N2 Co1 N1 . . 85.24(18) ?
O3 Co1 O7 . . 88.31(14) ?
O4 Co1 O7 . . 89.17(15) ?
N2 Co1 O7 . . 83.87(16) ?
N1 Co1 O7 . . 86.23(15) ?
O3 Co1 Cl1 . . 97.31(12) ?
O4 Co1 Cl1 . . 96.58(13) ?
N2 Co1 Cl1 . . 90.05(14) ?
N1 Co1 Cl1 . . 87.44(13) ?
O7 Co1 Cl1 . . 171.56(10) ?
H1C O1 H1D . . 108.1 ?
H1C O1 H8E . . 39.0 ?
H1D O1 H8E . . 105.8 ?
H1C O1 H8D . . 113.4 ?
H1D O1 H8D . . 33.5 ?
H8E O1 H8D . . 89.9 ?
H1C O8 H1D . . 65.3 ?
H1C O8 H8E . . 16.5 ?
H1D O8 H8E . . 81.6 ?
H1C O8 H8D . . 91.9 ?
H1D O8 H8D . . 26.9 ?
H8E O8 H8D . . 108.1 ?
H2C O2 H2D . . 108.4 ?
H2C O2 H2B . . 111.0 ?
H2D O2 H2B . . 110.1 ?
C2 O3 Co1 . . 129.7(3) ?
C10 O4 Co1 . . 129.6(3) ?
C3 O5 C8 . . 115.2(5) ?
C11 O6 C15 . . 117.5(5) ?
Co1 O7 H7C . . 115.1 ?
Co1 O7 H7D . . 108.4 ?
H7C O7 H7D . . 108.2 ?
C7 N1 C18 . . 122.9(4) ?
C7 N1 Co1 . . 126.7(3) ?
C18 N1 Co1 . . 110.4(4) ?
C16 N2 C17 . . 122.5(5) ?
C16 N2 Co1 . . 126.9(4) ?
C17 N2 Co1 . . 110.6(4) ?
C7 C1 C2 . . 122.6(5) ?
C7 C1 C6 . . 118.7(5) ?
C2 C1 C6 . . 118.7(5) ?
O3 C2 C3 . . 118.8(4) ?
O3 C2 C1 . . 123.6(5) ?
C3 C2 C1 . . 117.6(5) ?
O5 C3 C2 . . 112.2(4) ?
O5 C3 C4 . . 126.4(5) ?
C2 C3 C4 . . 121.4(5) ?
C5 C4 C3 . . 121.0(6) ?
C5 C4 H4 . . 119.5 ?
C3 C4 H4 . . 119.5 ?
C6 C5 C4 . . 119.7(6) ?
C6 C5 H5 . . 120.1 ?
C4 C5 H5 . . 120.1 ?
C5 C6 C1 . . 121.5(6) ?
C5 C6 H6 . . 119.3 ?
C1 C6 H6 . . 119.3 ?
N1 C7 C1 . . 126.8(5) ?
N1 C7 H7 . . 116.6 ?
C1 C7 H7 . . 116.6 ?
O5 C8 H8A . . 109.5 ?
O5 C8 H8B . . 109.5 ?
H8A C8 H8B . . 109.5 ?
O5 C8 H8C . . 109.5 ?
H8A C8 H8C . . 109.5 ?
H8B C8 H8C . . 109.5 ?
C10 C9 C16 . . 119.6(5) ?
C10 C9 C14 . . 121.2(6) ?
C16 C9 C14 . . 118.9(5) ?
O4 C10 C9 . . 125.4(5) ?
O4 C10 C11 . . 118.2(5) ?
C9 C10 C11 . . 116.4(5) ?
O6 C11 C12 . . 125.9(6) ?
O6 C11 C10 . . 112.8(5) ?
C12 C11 C10 . . 121.2(6) ?
C13 C12 C11 . . 121.3(6) ?
C13 C12 H12 . . 119.4 ?
C11 C12 H12 . . 119.4 ?
C12 C13 C14 . . 119.5(6) ?
C12 C13 H13 . . 120.2 ?
C14 C13 H13 . . 120.2 ?
C13 C14 C9 . . 120.3(7) ?
C13 C14 H14 . . 119.8 ?
C9 C14 H14 . . 119.8 ?
O6 C15 H15A . . 109.5 ?
O6 C15 H15B . . 109.5 ?
H15A C15 H15B . . 109.5 ?
O6 C15 H15C . . 109.5 ?
H15A C15 H15C . . 109.5 ?
H15B C15 H15C . . 109.5 ?
N2 C16 C9 . . 126.8(5) ?
N2 C16 H16 . . 116.6 ?
C9 C16 H16 . . 116.6 ?
N2 C17 C18 . . 108.7(5) ?
N2 C17 H17A . . 110.0 ?
C18 C17 H17A . . 110.0 ?
N2 C17 H17B . . 110.0 ?
C18 C17 H17B . . 110.0 ?
H17A C17 H17B . . 108.3 ?
N1 C18 C17 . . 109.6(5) ?
N1 C18 H18A . . 109.7 ?
C17 C18 H18A . . 109.7 ?
N1 C18 H18B . . 109.7 ?
C17 C18 H18B . . 109.7 ?
H18A C18 H18B . . 108.2 ?

loop_
_geom_bond_atom_site_label_1
_geom_bond_atom_site_label_2
_geom_bond_site_symmetry_2
_geom_bond_distance
_geom_bond_publ_flag
Co1 O3 . 1.863(3) ?
Co1 O4 . 1.868(3) ?
Co1 N2 . 1.932(4) ?
Co1 N1 . 1.957(4) ?
Co1 O7 . 2.324(3) ?
Co1 Cl1 . 2.5513(17) ?
O1 H1C . 0.8381 ?
O1 H1D . 0.8514 ?
O1 H8E . 0.8596 ?
O1 H8D . 1.0649 ?
O8 H1D . 1.1965 ?
O8 H8E . 0.8530 ?
O8 H8D . 0.8360 ?
O2 H2C . 0.8374 ?
O2 H2D . 0.8561 ?
O2 H2B . 0.8563 ?
O3 C2 . 1.342(6) ?
O4 C10 . 1.309(6) ?
O5 C3 . 1.347(7) ?
O5 C8 . 1.412(7) ?
O6 C11 . 1.314(7) ?
O6 C15 . 1.422(7) ?
O7 H7C . 0.8439 ?
O7 H7D . 0.8561 ?
N1 C7 . 1.290(7) ?
N1 C18 . 1.436(7) ?
N2 C16 . 1.294(8) ?
N2 C17 . 1.465(7) ?
C1 C7 . 1.362(7) ?
C1 C2 . 1.391(7) ?
C1 C6 . 1.438(8) ?
C2 C3 . 1.370(7) ?
C3 C4 . 1.385(8) ?
C4 C5 . 1.350(9) ?
C4 H4 . 0.9300 ?
C5 C6 . 1.315(10) ?
C5 H5 . 0.9300 ?
C6 H6 . 0.9300 ?
C7 H7 . 0.9300 ?
C8 H8A . 0.9600 ?
C8 H8B . 0.9600 ?
C8 H8C . 0.9600 ?
C9 C10 . 1.367(8) ?
C9 C16 . 1.396(8) ?
C9 C14 . 1.426(8) ?
C10 C11 . 1.411(8) ?
C11 C12 . 1.385(9) ?
C12 C13 . 1.350(11) ?
C12 H12 . 0.9300 ?
C13 C14 . 1.352(10) ?
C13 H13 . 0.9300 ?
C14 H14 . 0.9300 ?
C15 H15A . 0.9600 ?
C15 H15B . 0.9600 ?
C15 H15C . 0.9600 ?
C16 H16 . 0.9300 ?
C17 C18 . 1.480(9) ?
C17 H17A . 0.9700 ?
C17 H17B . 0.9700 ?
C18 H18A . 0.9700 ?
C18 H18B . 0.9700 ?

loop_
_geom_hbond_atom_site_label_D
_geom_hbond_atom_site_label_H
_geom_hbond_atom_site_label_A
_geom_hbond_site_symmetry_A
_geom_hbond_distance_DH
_geom_hbond_distance_HA
_geom_hbond_distance_DA
_geom_hbond_angle_DHA
O7 H7D O3 13_656 0.86 2.44 2.883(5) 112.6
O7 H7D O5 13_656 0.86 2.22 3.078(5) 177.8
O7 H7C O6 13_656 0.84 2.58 3.033(6) 115.0
O7 H7C O4 13_656 0.84 1.95 2.798(5) 177.8
O2 H2D O2 18_545 0.86 2.01 2.861(9) 178.0
O2 H2C O8 18_545 0.84 2.13 2.868(19) 146.9
O2 H2C O1 18_545 0.84 1.72 2.56(3) 174.9
O8 H8E O2 17 0.85 2.04 2.868(19) 162.8
O8 H8D Cl1 . 0.84 2.34 3.147(12) 163.4
O1 H1D Cl1 . 0.85 2.34 3.11(3) 149.7
